data_7247841
loop_
_publ_author_name
'Han, Chuchu'
'Yang, Jing'
'Zhang, Xin'
'Li, Aisen'
'Peng, Jiang'

_publ_section_title
;
 Dual control of passive light output direction by light and mechanical
 forces in elastic crystals
;
_journal_issue 2
_journal_name_full CrystEngComm
_journal_page_first 203
_journal_page_last 208
_journal_paper_doi 10.1039/D3CE01021J
_journal_volume 26
_journal_year 2024
_chemical_formula_moiety 'C19 H15 N3 O'
_chemical_formula_sum 'C19 H15 N3 O'
_chemical_formula_weight 301.34
_space_group_crystal_system orthorhombic
_space_group_IT_number 61
_space_group_name_Hall '-P 2ac 2ab'
_space_group_name_H-M_alt 'P b c a'
_atom_sites_solution_hydrogens geom
_atom_sites_solution_primary dual
_audit_block_doi 10.5517/ccdc.csd.cc2gpwhk
_audit_creation_date 2023-07-24
_audit_creation_method
;
Olex2 1.5
(compiled 2022.04.07 svn.rca3783a0 for OlexSys, GUI svn.r6498)
;
_audit_update_record
;
2023-07-28 deposited with the CCDC.	2023-11-27 downloaded from the CCDC.
;
_cell_angle_alpha 90
_cell_angle_beta 90
_cell_angle_gamma 90
_cell_formula_units_Z 8
_cell_length_a 12.4347(5)
_cell_length_b 7.2040(3)
_cell_length_c 33.7027(13)
_cell_measurement_reflns_used 2045
_cell_measurement_temperature 150.00(10)
_cell_measurement_theta_max 72.9300
_cell_measurement_theta_min 4.3900
_cell_volume 3019.1(2)
_computing_cell_refinement 'CrysAlisPro 1.171.38.43f (Rigaku OD, 2015)'
_computing_data_collection 'CrysAlisPro 1.171.38.43f (Rigaku OD, 2015)'
_computing_data_reduction 'CrysAlisPro 1.171.38.43f (Rigaku OD, 2015)'
_computing_molecular_graphics 'Olex2 1.5 (Dolomanov et al., 2009)'
_computing_publication_material 'Olex2 1.5 (Dolomanov et al., 2009)'
_computing_structure_refinement 'SHELXL 2019/2 (Sheldrick, 2015)'
_computing_structure_solution 'SHELXT 2018/2 (Sheldrick, 2018)'
_diffrn_ambient_environment N~2~
_diffrn_ambient_temperature 150.00(10)
_diffrn_detector 'CCD plate'
_diffrn_detector_area_resol_mean 5.2684
_diffrn_detector_type AtlasS2
_diffrn_measured_fraction_theta_full 1.000
_diffrn_measured_fraction_theta_max 0.982
_diffrn_measurement_details
;
List of Runs (angles in degrees, time in seconds):

  # Type    Start    End  Width  t~exp~   \w     \q     \k     \f   Frames
#--------------------------------------------------------------------------
  1  \w     28.00  64.00   1.00    2.00    --   40.73-125.00   0.00   36
  2  \w     47.00 104.00   1.00    4.00    --  106.95 -94.00 -60.00   57
  3  \w     80.00 160.00   1.00    4.00    --  106.95  61.00 -90.00   80
  4  \w    149.00 178.00   1.00    4.00    --  106.95 125.00-120.00   29
  5  \w     96.00 141.00   1.00    4.00    --  106.95 125.00 -90.00   45
  6  \w     87.00 177.00   1.00    4.00    --  106.95  61.00   0.00   90
  7  \w   -117.00   5.00   1.00    2.00    --  -40.73   0.00-120.00  122
;
_diffrn_measurement_device 'four-circle diffractometer'
_diffrn_measurement_method '\w scans'
_diffrn_orient_matrix_type 'CrysAlisPro convention (1999,Acta A55,543-557)'
_diffrn_orient_matrix_UB_11 0.0810314000
_diffrn_orient_matrix_UB_12 -0.1487188000
_diffrn_orient_matrix_UB_13 0.0135985000
_diffrn_orient_matrix_UB_21 -0.0564129000
_diffrn_orient_matrix_UB_22 -0.0102316000
_diffrn_orient_matrix_UB_23 0.0406441000
_diffrn_orient_matrix_UB_31 -0.0748019000
_diffrn_orient_matrix_UB_32 -0.1533085000
_diffrn_orient_matrix_UB_33 -0.0159281000
_diffrn_radiation_monochromator mirror
_diffrn_radiation_probe x-ray
_diffrn_radiation_type 'Cu K\a'
_diffrn_radiation_wavelength 1.54178
_diffrn_reflns_av_R_equivalents 0.0477
_diffrn_reflns_av_unetI/netI 0.0528
_diffrn_reflns_Laue_measured_fraction_full 1.000
_diffrn_reflns_Laue_measured_fraction_max 0.982
_diffrn_reflns_limit_h_max 15
_diffrn_reflns_limit_h_min -6
_diffrn_reflns_limit_k_max 8
_diffrn_reflns_limit_k_min -8
_diffrn_reflns_limit_l_max 41
_diffrn_reflns_limit_l_min -39
_diffrn_reflns_number 7579
_diffrn_reflns_point_group_measured_fraction_full 1.000
_diffrn_reflns_point_group_measured_fraction_max 0.982
_diffrn_reflns_theta_full 67.679
_diffrn_reflns_theta_max 73.535
_diffrn_reflns_theta_min 2.622
_diffrn_source 'micro-focus sealed X-ray tube'
_diffrn_source_type 'SuperNova (Cu) X-ray Source'
_diffrn_standards_number 0
_exptl_absorpt_coefficient_mu 0.673
_exptl_absorpt_correction_T_max 1.00000
_exptl_absorpt_correction_T_min 0.53560
_exptl_absorpt_correction_type multi-scan
_exptl_absorpt_process_details
;
CrysAlisPro 1.171.38.43f (Rigaku Oxford Diffraction, 2015)
Empirical absorption correction using spherical harmonics,
 implemented in SCALE3 ABSPACK scaling algorithm.
;
_exptl_crystal_colour 'light colourless'
_exptl_crystal_density_diffrn 1.326
_exptl_crystal_description prism
_exptl_crystal_F_000 1264
_exptl_crystal_size_max 0.17
_exptl_crystal_size_mid 0.12
_exptl_crystal_size_min 0.09
_refine_diff_density_max 0.207
_refine_diff_density_min -0.273
_refine_diff_density_rms 0.060
_refine_ls_extinction_method none
_refine_ls_goodness_of_fit_ref 1.036
_refine_ls_hydrogen_treatment constr
_refine_ls_matrix_type full
_refine_ls_number_parameters 208
_refine_ls_number_reflns 2983
_refine_ls_number_restraints 0
_refine_ls_restrained_S_all 1.036
_refine_ls_R_factor_all 0.0690
_refine_ls_R_factor_gt 0.0539
_refine_ls_shift/su_max 0.001
_refine_ls_shift/su_mean 0.000
_refine_ls_structure_factor_coef Fsqd
_refine_ls_weighting_details 'w=1/[\s^2^(Fo^2^)+(0.0769P)^2^+0.0187P] where P=(Fo^2^+2Fc^2^)/3'
_refine_ls_weighting_scheme calc
_refine_ls_wR_factor_gt 0.1338
_refine_ls_wR_factor_ref 0.1490
_reflns_Friedel_coverage 0.000
_reflns_number_gt 2312
_reflns_number_total 2983
_reflns_threshold_expression 'I > 2\s(I)'
_cod_data_source_file d3ce01021j11.cif
_cod_data_source_block BPMP
_cod_depositor_comments 'Adding full bibliography for 7247841.cif.'
_cod_database_code 7247841
_shelx_shelxl_version_number 2019/2
_shelx_space_group_comment
;
The symmetry employed for this shelxl refinement is uniquely defined
by the following loop, which should always be used as a source of
symmetry information in preference to the above space-group names.
They are only intended as comments.
;
_shelx_estimated_absorpt_t_max 0.942
_shelx_estimated_absorpt_t_min 0.894
_olex2_refinement_description
;
1. Fixed Uiso
 At 1.2 times of:
  All C(H) groups, All N(H) groups
2.a Aromatic/amide H refined with riding coordinates:
 N2(H2), C6(H6), C3(H3), C1(H1), C9(H9), C7(H7), C4(H4), C13(H13), C16(H16),
 C11(H11), C10(H10), C12(H12), C19(H19), C17(H17), C18(H18)
;
_olex2_submission_special_instructions 'No special instructions were received'
_oxdiff_exptl_absorpt_empirical_details
;
Empirical correction (ABSPACK) includes:
- Absorption correction using spherical harmonics
- Frame scaling
- Detector area scaling
;
_oxdiff_exptl_absorpt_empirical_full_max 1.602
_oxdiff_exptl_absorpt_empirical_full_min 0.522

loop_
_space_group_symop_operation_xyz
'x, y, z'
'-x+1/2, -y, z+1/2'
'-x, y+1/2, -z+1/2'
'x+1/2, -y+1/2, -z'
'-x, -y, -z'
'x-1/2, y, -z-1/2'
'x, -y-1/2, z-1/2'
'-x-1/2, y-1/2, z'

loop_
_atom_site_label
_atom_site_type_symbol
_atom_site_fract_x
_atom_site_fract_y
_atom_site_fract_z
_atom_site_U_iso_or_equiv
_atom_site_adp_type
_atom_site_occupancy
_atom_site_site_symmetry_order
_atom_site_calc_flag
_atom_site_refinement_flags_posn
_atom_site_refinement_flags_adp
_atom_site_refinement_flags_occupancy
_atom_site_disorder_assembly
_atom_site_disorder_group
O1 O 0.59170(11) 0.58508(19) 0.44181(4) 0.0264(3) Uani 1 1 d . . . . .
N1 N 0.73934(13) 0.7187(2) 0.39090(4) 0.0226(4) Uani 1 1 d . . . . .
N2 N 0.72654(13) 0.7892(2) 0.42869(4) 0.0222(4) Uani 1 1 d . . . . .
H2 H 0.768723 0.878048 0.437585 0.027 Uiso 1 1 calc R U . . .
N3 N 0.70346(13) 0.9421(2) 0.50137(5) 0.0259(4) Uani 1 1 d . . . . .
C8 C 0.87572(14) 0.6173(3) 0.20494(5) 0.0202(4) Uani 1 1 d . . . . .
C2 C 0.83462(15) 0.7268(3) 0.32973(5) 0.0212(4) Uani 1 1 d . . . . .
C14 C 0.64717(14) 0.7180(2) 0.45175(5) 0.0213(4) Uani 1 1 d . . . . .
C5 C 0.86262(14) 0.6492(2) 0.24816(5) 0.0198(4) Uani 1 1 d . . . . .
C6 C 0.76369(14) 0.6181(3) 0.26712(5) 0.0216(4) Uani 1 1 d . . . . .
H6 H 0.704961 0.570741 0.252196 0.026 Uiso 1 1 calc R U . . .
C15 C 0.63179(15) 0.8127(3) 0.49095(5) 0.0212(4) Uani 1 1 d . . . . .
C3 C 0.93372(15) 0.7543(3) 0.31135(6) 0.0236(4) Uani 1 1 d . . . . .
H3 H 0.992655 0.799968 0.326391 0.028 Uiso 1 1 calc R U . . .
C1 C 0.81957(14) 0.7813(3) 0.37122(6) 0.0215(4) Uani 1 1 d . . . . .
H1 H 0.869358 0.863088 0.383525 0.026 Uiso 1 1 calc R U . . .
C9 C 0.95067(14) 0.7179(3) 0.18292(6) 0.0232(4) Uani 1 1 d . . . . .
H9 H 0.994056 0.808387 0.195735 0.028 Uiso 1 1 calc R U . . .
C7 C 0.75000(14) 0.6549(3) 0.30703(5) 0.0217(4) Uani 1 1 d . . . . .
H7 H 0.682469 0.631196 0.319197 0.026 Uiso 1 1 calc R U . . .
C4 C 0.94733(15) 0.7156(3) 0.27132(6) 0.0239(4) Uani 1 1 d . . . . .
H4 H 1.015715 0.734842 0.259440 0.029 Uiso 1 1 calc R U . . .
C13 C 0.81176(14) 0.4878(3) 0.18487(6) 0.0236(4) Uani 1 1 d . . . . .
H13 H 0.759969 0.418197 0.199282 0.028 Uiso 1 1 calc R U . . .
C16 C 0.54571(15) 0.7594(3) 0.51450(6) 0.0252(4) Uani 1 1 d . . . . .
H16 H 0.495711 0.668791 0.505591 0.030 Uiso 1 1 calc R U . . .
C11 C 0.89865(15) 0.5584(3) 0.12286(5) 0.0284(4) Uani 1 1 d . . . . .
H11 H 0.906821 0.538303 0.095163 0.034 Uiso 1 1 calc R U . . .
C10 C 0.96264(15) 0.6872(3) 0.14235(6) 0.0265(4) Uani 1 1 d . . . . .
H10 H 1.015117 0.755084 0.127884 0.032 Uiso 1 1 calc R U . . .
C12 C 0.82250(15) 0.4592(3) 0.14431(6) 0.0267(4) Uani 1 1 d . . . . .
H12 H 0.777717 0.371621 0.131219 0.032 Uiso 1 1 calc R U . . .
C19 C 0.69153(17) 1.0194(3) 0.53723(6) 0.0301(5) Uani 1 1 d . . . . .
H19 H 0.742105 1.110590 0.545364 0.036 Uiso 1 1 calc R U . . .
C17 C 0.53475(17) 0.8420(3) 0.55139(6) 0.0310(5) Uani 1 1 d . . . . .
H17 H 0.476837 0.808755 0.568354 0.037 Uiso 1 1 calc R U . . .
C18 C 0.60888(18) 0.9728(3) 0.56316(6) 0.0321(5) Uani 1 1 d . . . . .
H18 H 0.603657 1.030136 0.588473 0.039 Uiso 1 1 calc R U . . .

loop_
_atom_site_aniso_label
_atom_site_aniso_U_11
_atom_site_aniso_U_22
_atom_site_aniso_U_33
_atom_site_aniso_U_23
_atom_site_aniso_U_13
_atom_site_aniso_U_12
O1 0.0301(7) 0.0238(7) 0.0252(7) -0.0026(5) -0.0001(5) -0.0062(6)
N1 0.0290(8) 0.0206(8) 0.0182(7) -0.0022(6) 0.0017(6) -0.0008(6)
N2 0.0266(8) 0.0212(8) 0.0187(7) -0.0023(6) 0.0018(6) -0.0041(6)
N3 0.0309(8) 0.0233(8) 0.0234(8) -0.0012(7) 0.0026(6) -0.0048(7)
C8 0.0184(8) 0.0180(9) 0.0243(9) 0.0009(7) 0.0000(7) 0.0042(7)
C2 0.0251(9) 0.0175(9) 0.0210(9) 0.0012(7) 0.0010(7) 0.0006(7)
C14 0.0232(9) 0.0191(9) 0.0216(9) 0.0004(7) -0.0013(7) -0.0002(7)
C5 0.0208(8) 0.0163(8) 0.0224(9) 0.0007(7) 0.0009(7) 0.0007(6)
C6 0.0204(8) 0.0202(8) 0.0241(9) -0.0005(7) -0.0015(7) -0.0013(7)
C15 0.0253(9) 0.0192(9) 0.0192(8) 0.0017(7) -0.0002(7) 0.0024(7)
C3 0.0222(9) 0.0229(9) 0.0258(9) -0.0025(7) -0.0013(7) -0.0016(7)
C1 0.0238(9) 0.0180(9) 0.0227(9) -0.0009(7) -0.0012(7) 0.0000(7)
C9 0.0220(9) 0.0208(9) 0.0269(9) 0.0004(7) 0.0002(7) 0.0002(7)
C7 0.0213(8) 0.0203(9) 0.0236(9) -0.0004(7) 0.0028(7) -0.0022(7)
C4 0.0205(8) 0.0253(10) 0.0260(9) -0.0006(7) 0.0033(7) -0.0002(7)
C13 0.0209(8) 0.0235(9) 0.0265(10) -0.0002(8) 0.0018(7) -0.0003(7)
C16 0.0268(9) 0.0218(9) 0.0269(10) 0.0000(8) 0.0027(8) -0.0023(7)
C11 0.0306(10) 0.0348(11) 0.0198(9) -0.0001(8) -0.0001(7) 0.0104(8)
C10 0.0257(9) 0.0285(10) 0.0252(9) 0.0058(8) 0.0044(7) 0.0026(8)
C12 0.0265(9) 0.0252(10) 0.0283(10) -0.0055(8) -0.0049(8) 0.0022(8)
C19 0.0392(11) 0.0258(10) 0.0252(10) -0.0045(8) 0.0026(8) -0.0077(8)
C17 0.0354(10) 0.0301(11) 0.0276(10) 0.0006(8) 0.0106(8) -0.0023(9)
C18 0.0439(12) 0.0294(11) 0.0231(9) -0.0049(8) 0.0067(8) -0.0010(9)

loop_
_atom_type_symbol
_atom_type_description
_atom_type_scat_dispersion_real
_atom_type_scat_dispersion_imag
_atom_type_scat_source
C C 0.0181 0.0091 'International Tables Vol C Tables 4.2.6.8 and 6.1.1.4'
H H 0.0000 0.0000 'International Tables Vol C Tables 4.2.6.8 and 6.1.1.4'
N N 0.0311 0.0180 'International Tables Vol C Tables 4.2.6.8 and 6.1.1.4'
O O 0.0492 0.0322 'International Tables Vol C Tables 4.2.6.8 and 6.1.1.4'

loop_
_geom_angle_atom_site_label_1
_geom_angle_atom_site_label_2
_geom_angle_atom_site_label_3
_geom_angle
_geom_angle_site_symmetry_1
_geom_angle_site_symmetry_3
_geom_angle_publ_flag
C1 N1 N2 116.01(16) . . ?
N1 N2 H2 120.9 . . ?
C14 N2 N1 118.24(15) . . ?
C14 N2 H2 120.9 . . ?
C15 N3 C19 116.96(17) . . ?
C9 C8 C5 121.01(17) . . ?
C9 C8 C13 117.96(17) . . ?
C13 C8 C5 121.01(16) . . ?
C3 C2 C1 119.97(17) . . ?
C3 C2 C7 118.29(17) . . ?
C7 C2 C1 121.66(16) . . ?
O1 C14 N2 123.21(17) . . ?
O1 C14 C15 121.62(17) . . ?
N2 C14 C15 115.17(16) . . ?
C6 C5 C8 121.22(16) . . ?
C4 C5 C8 121.29(16) . . ?
C4 C5 C6 117.47(17) . . ?
C5 C6 H6 119.3 . . ?
C7 C6 C5 121.36(17) . . ?
C7 C6 H6 119.3 . . ?
N3 C15 C14 117.65(16) . . ?
N3 C15 C16 123.87(17) . . ?
C16 C15 C14 118.47(17) . . ?
C2 C3 H3 119.6 . . ?
C4 C3 C2 120.78(17) . . ?
C4 C3 H3 119.6 . . ?
N1 C1 C2 120.01(17) . . ?
N1 C1 H1 120.0 . . ?
C2 C1 H1 120.0 . . ?
C8 C9 H9 119.6 . . ?
C10 C9 C8 120.74(18) . . ?
C10 C9 H9 119.6 . . ?
C2 C7 H7 119.7 . . ?
C6 C7 C2 120.70(16) . . ?
C6 C7 H7 119.7 . . ?
C5 C4 H4 119.3 . . ?
C3 C4 C5 121.36(17) . . ?
C3 C4 H4 119.3 . . ?
C8 C13 H13 119.3 . . ?
C12 C13 C8 121.33(18) . . ?
C12 C13 H13 119.3 . . ?
C15 C16 H16 121.0 . . ?
C17 C16 C15 118.08(18) . . ?
C17 C16 H16 121.0 . . ?
C10 C11 H11 120.4 . . ?
C10 C11 C12 119.25(17) . . ?
C12 C11 H11 120.4 . . ?
C9 C10 H10 119.7 . . ?
C11 C10 C9 120.63(18) . . ?
C11 C10 H10 119.7 . . ?
C13 C12 C11 120.07(18) . . ?
C13 C12 H12 120.0 . . ?
C11 C12 H12 120.0 . . ?
N3 C19 H19 118.3 . . ?
N3 C19 C18 123.31(19) . . ?
C18 C19 H19 118.3 . . ?
C16 C17 H17 120.4 . . ?
C18 C17 C16 119.13(18) . . ?
C18 C17 H17 120.4 . . ?
C19 C18 H18 120.7 . . ?
C17 C18 C19 118.62(19) . . ?
C17 C18 H18 120.7 . . ?

loop_
_geom_bond_atom_site_label_1
_geom_bond_atom_site_label_2
_geom_bond_distance
_geom_bond_site_symmetry_2
_geom_bond_publ_flag
O1 C14 1.227(2) . ?
N1 N2 1.380(2) . ?
N1 C1 1.280(2) . ?
N2 H2 0.8800 . ?
N2 C14 1.357(2) . ?
N3 C15 1.337(3) . ?
N3 C19 1.339(3) . ?
C8 C5 1.484(2) . ?
C8 C9 1.394(3) . ?
C8 C13 1.400(3) . ?
C2 C3 1.393(3) . ?
C2 C1 1.464(2) . ?
C2 C7 1.400(3) . ?
C14 C15 1.499(2) . ?
C5 C6 1.404(2) . ?
C5 C4 1.396(3) . ?
C6 H6 0.9500 . ?
C6 C7 1.381(3) . ?
C15 C16 1.387(3) . ?
C3 H3 0.9500 . ?
C3 C4 1.388(3) . ?
C1 H1 0.9500 . ?
C9 H9 0.9500 . ?
C9 C10 1.393(3) . ?
C7 H7 0.9500 . ?
C4 H4 0.9500 . ?
C13 H13 0.9500 . ?
C13 C12 1.389(3) . ?
C16 H16 0.9500 . ?
C16 C17 1.385(3) . ?
C11 H11 0.9500 . ?
C11 C10 1.388(3) . ?
C11 C12 1.389(3) . ?
C10 H10 0.9500 . ?
C12 H12 0.9500 . ?
C19 H19 0.9500 . ?
C19 C18 1.390(3) . ?
C17 H17 0.9500 . ?
C17 C18 1.377(3) . ?
C18 H18 0.9500 . ?

loop_
_geom_torsion_atom_site_label_1
_geom_torsion_atom_site_label_2
_geom_torsion_atom_site_label_3
_geom_torsion_atom_site_label_4
_geom_torsion
_geom_torsion_site_symmetry_1
_geom_torsion_site_symmetry_2
_geom_torsion_site_symmetry_3
_geom_torsion_site_symmetry_4
_geom_torsion_publ_flag
O1 C14 C15 N3 172.44(17) . . . . ?
O1 C14 C15 C16 -6.5(3) . . . . ?
N1 N2 C14 O1 5.6(3) . . . . ?
N1 N2 C14 C15 -174.78(15) . . . . ?
N2 N1 C1 C2 -174.84(15) . . . . ?
N2 C14 C15 N3 -7.2(2) . . . . ?
N2 C14 C15 C16 173.93(17) . . . . ?
N3 C15 C16 C17 -1.5(3) . . . . ?
N3 C19 C18 C17 -0.6(3) . . . . ?
C8 C5 C6 C7 -177.30(17) . . . . ?
C8 C5 C4 C3 176.76(17) . . . . ?
C8 C9 C10 C11 1.3(3) . . . . ?
C8 C13 C12 C11 0.7(3) . . . . ?
C2 C3 C4 C5 0.3(3) . . . . ?
C14 C15 C16 C17 177.29(17) . . . . ?
C5 C8 C9 C10 179.95(17) . . . . ?
C5 C8 C13 C12 179.06(17) . . . . ?
C5 C6 C7 C2 0.8(3) . . . . ?
C6 C5 C4 C3 -1.7(3) . . . . ?
C15 N3 C19 C18 -0.7(3) . . . . ?
C15 C16 C17 C18 0.1(3) . . . . ?
C3 C2 C1 N1 -163.66(18) . . . . ?
C3 C2 C7 C6 -2.1(3) . . . . ?
C1 N1 N2 C14 -175.51(16) . . . . ?
C1 C2 C3 C4 -175.45(17) . . . . ?
C1 C2 C7 C6 174.87(17) . . . . ?
C9 C8 C5 C6 151.40(18) . . . . ?
C9 C8 C5 C4 -27.0(3) . . . . ?
C9 C8 C13 C12 0.3(3) . . . . ?
C7 C2 C3 C4 1.6(3) . . . . ?
C7 C2 C1 N1 19.4(3) . . . . ?
C4 C5 C6 C7 1.1(3) . . . . ?
C13 C8 C5 C6 -27.3(3) . . . . ?
C13 C8 C5 C4 154.30(18) . . . . ?
C13 C8 C9 C10 -1.3(3) . . . . ?
C16 C17 C18 C19 0.9(3) . . . . ?
C10 C11 C12 C13 -0.7(3) . . . . ?
C12 C11 C10 C9 -0.3(3) . . . . ?
C19 N3 C15 C14 -177.00(17) . . . . ?
C19 N3 C15 C16 1.8(3) . . . . ?
